data_8100468
loop_
_publ_author_name
'Liu, Zhi'
'Yu, Wen-Tao'
'Tao, Xu-Tang'
'Jiang, Min-Hua'

_publ_section_title
;
Crystal structure of 4,5-methylenedithio-1,3-dithiol-2-thione, C~4~H~2~S~5~
;
_journal_issue 4
_journal_name_full 'Zeitschrift f\"ur Kristallographie - New Crystal Structures'
_journal_page_first 543
_journal_page_last 544
_journal_volume 218
_journal_year 2003
_chemical_formula_moiety 'C4 H2 S5'
_chemical_formula_sum 'C4 H2 S5'
_chemical_formula_weight 210.36
_space_group_IT_number 62
_space_group_name_Hall '-P 2ac 2n'
_space_group_name_H-M_alt 'P n m a'
_symmetry_cell_setting orthorhombic
_symmetry_space_group_name_Hall '-P 2ac 2n'
_symmetry_space_group_name_H-M 'P n m a'
_cell_angle_alpha 90.00
_cell_angle_beta 90.00
_cell_angle_gamma 90.00
_cell_formula_units_Z 4
_cell_length_a 13.0147(14)
_cell_length_b 9.1925(10)
_cell_length_c 6.1510(10)
_cell_measurement_temperature 293(2)
_cell_volume 735.89(16)
_diffrn_ambient_temperature 293(2)
_exptl_crystal_density_diffrn 1.899
_cod_depositor_comments
;
The following automatic conversions were performed:
'_symmetry_cell_setting' value 'Orthorhombic' changed to 'orthorhombic'
according to '/home/saulius/struct/CIF-dictionaries/cif_core.dic'
dictionary named 'cif_core.dic' version 2.4.1 from 2010-06-29.

Automatic conversion script
Id: cif_fix_enum 1527 2010-12-29 10:47:43Z saulius 
;
_cod_database_code 8100468

loop_
_symmetry_equiv_pos_as_xyz
'x, y, z'
'-x+1/2, -y, z+1/2'
'-x, y+1/2, -z'
'x+1/2, -y+1/2, -z+1/2'
'-x, -y, -z'
'x-1/2, y, -z-1/2'
'x, -y-1/2, z'
'-x-1/2, y-1/2, z-1/2'

loop_
_atom_site_label
_atom_site_type_symbol
_atom_site_fract_x
_atom_site_fract_y
_atom_site_fract_z
_atom_site_U_iso_or_equiv
_atom_site_adp_type
_atom_site_occupancy
_atom_site_symmetry_multiplicity
_atom_site_Wyckoff_symbol
_atom_site_calc_flag
_atom_site_refinement_flags
_atom_site_disorder_assembly
_atom_site_disorder_group
S2 S 0.20668(5) 0.59226(6) 0.09251(11) 0.0408(2) Uani 1 8 d d . . .
S3 S 0.34194(7) 0.7500 0.40172(14) 0.0408(3) Uani 1 4 c d S . .
S1 S 0.04353(5) 0.58710(7) -0.27106(12) 0.0472(3) Uani 1 8 d d . . .
C2 C 0.12552(17) 0.6769(3) -0.0917(3) 0.0341(5) Uani 1 8 d d . . .
C3 C 0.2551(2) 0.7500 0.2050(5) 0.0315(6) Uani 1 4 c d S . .
C1 C 0.0136(6) 0.7500 -0.4169(9) 0.080(2) Uani 1 4 c d S . .
H1A H 0.0514 0.7500 -0.5529 0.095 Uiso 1 4 c calc SR . .
H1B H -0.0591 0.7500 -0.4516 0.095 Uiso 1 4 c calc SR . .

loop_
_atom_site_aniso_label
_atom_site_aniso_U_11
_atom_site_aniso_U_22
_atom_site_aniso_U_33
_atom_site_aniso_U_23
_atom_site_aniso_U_13
_atom_site_aniso_U_12
S2 0.0480(4) 0.0287(3) 0.0458(4) -0.0022(2) -0.0157(3) 0.0021(2)
S3 0.0439(5) 0.0388(5) 0.0399(5) 0.000 -0.0137(3) 0.000
S1 0.0477(4) 0.0427(4) 0.0512(4) -0.0068(3) -0.0175(3) -0.0032(2)
C2 0.0329(10) 0.0371(11) 0.0324(10) -0.0018(8) -0.0055(8) 0.0003(8)
C3 0.0338(14) 0.0286(12) 0.0322(14) 0.000 -0.0025(12) 0.000
C1 0.124(5) 0.051(2) 0.063(3) 0.000 -0.053(3) 0.000

loop_
_geom_bond_atom_site_label_1
_geom_bond_atom_site_label_2
_geom_bond_distance
_geom_bond_site_symmetry_2
_geom_bond_publ_flag
S2 C3 1.7260(18) . ?
S2 C2 1.734(2) . ?
S3 C3 1.655(3) . ?
S1 C2 1.742(2) . ?
S1 C1 1.788(3) . ?
C2 C2 1.344(5) 7_575 ?
C3 S2 1.7260(18) 7_575 ?
C1 S1 1.788(3) 7_575 ?
C1 H1A 0.9700 . ?
C1 H1B 0.9700 . ?
